data_4119666
loop_
_publ_author_name
'Xin Xu'
'Gerald Kehr'
'Constantin G. Daniliuc'
'Gerhard Erker'

_publ_section_title
;
 Reactions of a Cationic Geminal Zr+/P Pair with Small Molecules
;
_journal_name_full 'Journal of the American Chemical Society'
_journal_page_first 6465
_journal_page_last 6476
_journal_paper_doi 10.1021/ja3110076
_journal_volume 135
_journal_year 2013
_chemical_formula_sum 'C71 H59 B Cl2 F20 N P Zr'
_chemical_formula_weight 1510.09
_chemical_name_systematic
; 
 ? 
;
_space_group_IT_number 2
_symmetry_cell_setting triclinic
_symmetry_space_group_name_Hall '-P 1'
_symmetry_space_group_name_H-M 'P -1'
_atom_sites_solution_hydrogens geom
_atom_sites_solution_primary direct
_atom_sites_solution_secondary difmap
_audit_creation_method SHELXL-97
_cell_angle_alpha 110.7270(10)
_cell_angle_beta 100.2050(10)
_cell_angle_gamma 92.786(7)
_cell_formula_units_Z 2
_cell_length_a 10.8445(2)
_cell_length_b 17.5706(3)
_cell_length_c 18.7237(3)
_cell_measurement_reflns_used 8070
_cell_measurement_temperature 223(2)
_cell_measurement_theta_max 28.28
_cell_measurement_theta_min 4.08
_cell_volume 3259.90(11)
_computing_cell_refinement 'Collect (Nonius B.V., 1998)'
_computing_data_collection 'Collect (Nonius B.V., 1998)'
_computing_data_reduction 'Denzo-SMN (Otwinowski & Minor, 1997)'
_computing_molecular_graphics 'XP (BrukerAXS, 2000)'
_computing_publication_material 'SHELXL-97 (Sheldrick, 1997)'
_computing_structure_refinement 'SHELXL-97 (Sheldrick, 1997)'
_computing_structure_solution 'SHELXS-97 (Sheldrick, 1990)'
_diffrn_ambient_temperature 223(2)
_diffrn_measured_fraction_theta_full 0.977
_diffrn_measured_fraction_theta_max 0.977
_diffrn_measurement_device_type 'Nonius KappaCCD APEXII'
_diffrn_measurement_method '\w and \f scans'
_diffrn_radiation_monochromator 'Montel mirror'
_diffrn_radiation_source 'rotating anode Nonius FR591'
_diffrn_radiation_type MoK\a
_diffrn_radiation_wavelength 0.71073
_diffrn_reflns_av_R_equivalents 0.048
_diffrn_reflns_av_sigmaI/netI 0.0534
_diffrn_reflns_limit_h_max 14
_diffrn_reflns_limit_h_min -14
_diffrn_reflns_limit_k_max 23
_diffrn_reflns_limit_k_min -18
_diffrn_reflns_limit_l_max 24
_diffrn_reflns_limit_l_min -24
_diffrn_reflns_number 31273
_diffrn_reflns_theta_full 28.34
_diffrn_reflns_theta_max 28.34
_diffrn_reflns_theta_min 4.11
_exptl_absorpt_coefficient_mu 0.377
_exptl_absorpt_correction_T_max 0.9888
_exptl_absorpt_correction_T_min 0.8857
_exptl_absorpt_correction_type multi-scan
_exptl_absorpt_process_details 'Denzo (Otwinowski, Borek, Majewski & Minor, 2003)'
_exptl_crystal_colour 'pale yellow'
_exptl_crystal_density_diffrn 1.538
_exptl_crystal_description needle
_exptl_crystal_F_000 1532
_exptl_crystal_size_max 0.33
_exptl_crystal_size_mid 0.04
_exptl_crystal_size_min 0.03
_refine_diff_density_max 2.216
_refine_diff_density_min -0.848
_refine_diff_density_rms 0.088
_refine_ls_extinction_method none
_refine_ls_goodness_of_fit_ref 1.066
_refine_ls_hydrogen_treatment constr
_refine_ls_matrix_type full
_refine_ls_number_parameters 916
_refine_ls_number_reflns 15923
_refine_ls_number_restraints 43
_refine_ls_restrained_S_all 1.069
_refine_ls_R_factor_all 0.1017
_refine_ls_R_factor_gt 0.0752
_refine_ls_shift/su_max 0.001
_refine_ls_shift/su_mean 0.000
_refine_ls_structure_factor_coef Fsqd
_refine_ls_weighting_details 'calc w=1/[\s^2^(Fo^2^)+(0.0304P)^2^+10.7834P] where P=(Fo^2^+2Fc^2^)/3'
_refine_ls_weighting_scheme calc
_refine_ls_wR_factor_gt 0.1524
_refine_ls_wR_factor_ref 0.1715
_reflns_number_gt 12431
_reflns_number_total 15923
_reflns_threshold_expression >2sigma(I)
_cod_data_source_file ja3110076_si_002.cif
_cod_data_source_block erk6966
_cod_original_cell_volume 3259.90(10)
_cod_database_code 4119666

loop_
_symmetry_equiv_pos_as_xyz
'x, y, z'
'-x, -y, -z'

loop_
_atom_site_label
_atom_site_type_symbol
_atom_site_fract_x
_atom_site_fract_y
_atom_site_fract_z
_atom_site_U_iso_or_equiv
_atom_site_adp_type
_atom_site_occupancy
_atom_site_symmetry_multiplicity
_atom_site_calc_flag
_atom_site_refinement_flags
_atom_site_disorder_assembly
_atom_site_disorder_group
Zr1 Zr 0.61835(4) 0.82890(2) 0.63367(2) 0.02912(9) Uani 1 1 d . . .
P1 P 0.73932(11) 0.89977(7) 0.78527(6) 0.0396(2) Uani 1 1 d . . .
N1 N 0.4887(3) 0.7730(2) 0.6915(2) 0.0365(7) Uani 1 1 d . . .
C1 C 0.8035(4) 0.9158(2) 0.7095(2) 0.0378(9) Uani 1 1 d . . .
C2 C 0.9050(4) 0.9643(3) 0.7111(3) 0.0433(10) Uani 1 1 d . . .
C3 C 0.9195(5) 0.9854(3) 0.6413(3) 0.0536(12) Uani 1 1 d . . .
H3A H 0.8509 0.9554 0.5976 0.080 Uiso 1 1 calc R . .
H3B H 0.9994 0.9706 0.6273 0.080 Uiso 1 1 calc R . .
H3C H 0.9174 1.0438 0.6541 0.080 Uiso 1 1 calc R . .
C4 C 0.4241(4) 0.7481(3) 0.7215(2) 0.0387(9) Uani 1 1 d . . .
C5 C 0.3401(5) 0.7150(3) 0.7610(3) 0.0486(11) Uani 1 1 d . . .
C6 C 0.2276(6) 0.6638(4) 0.6972(4) 0.0755(18) Uani 1 1 d . . .
H6A H 0.1824 0.6990 0.6747 0.113 Uiso 1 1 calc R . .
H6B H 0.1715 0.6385 0.7197 0.113 Uiso 1 1 calc R . .
H6C H 0.2576 0.6216 0.6569 0.113 Uiso 1 1 calc R . .
C7 C 0.2933(10) 0.7875(5) 0.8190(5) 0.119(3) Uani 1 1 d . . .
H7A H 0.3638 0.8197 0.8603 0.179 Uiso 1 1 calc R . .
H7B H 0.2307 0.7674 0.8412 0.179 Uiso 1 1 calc R . .
H7C H 0.2556 0.8216 0.7921 0.179 Uiso 1 1 calc R . .
C8 C 0.4090(6) 0.6607(5) 0.7971(4) 0.082(2) Uani 1 1 d . . .
H8A H 0.4365 0.6167 0.7569 0.123 Uiso 1 1 calc R . .
H8B H 0.3530 0.6375 0.8212 0.123 Uiso 1 1 calc R . .
H8C H 0.4819 0.6927 0.8363 0.123 Uiso 1 1 calc R . .
C11 C 0.3944(4) 0.8669(3) 0.5994(3) 0.0394(9) Uani 1 1 d . . .
C12 C 0.4483(4) 0.8573(2) 0.5337(2) 0.0362(8) Uani 1 1 d . . .
C13 C 0.5526(4) 0.9196(2) 0.5571(2) 0.0362(8) Uani 1 1 d . . .
C14 C 0.5580(4) 0.9694(2) 0.6366(2) 0.0395(9) Uani 1 1 d . . .
C15 C 0.4637(4) 0.9357(3) 0.6635(2) 0.0409(9) Uani 1 1 d . . .
C16 C 0.5890(4) 0.6820(2) 0.5368(2) 0.0389(9) Uani 1 1 d . . .
C17 C 0.6661(4) 0.7278(2) 0.5085(2) 0.0403(9) Uani 1 1 d . . .
C18 C 0.7835(4) 0.7546(3) 0.5619(3) 0.0443(10) Uani 1 1 d . . .
C19 C 0.7802(4) 0.7230(2) 0.6218(3) 0.0397(9) Uani 1 1 d . . .
C20 C 0.6621(4) 0.6772(2) 0.6056(2) 0.0369(9) Uani 1 1 d . . .
C21 C 0.2705(4) 0.8230(4) 0.5957(3) 0.0601(14) Uani 1 1 d . . .
H21A H 0.2034 0.8398 0.5650 0.090 Uiso 1 1 calc R . .
H21B H 0.2557 0.8363 0.6482 0.090 Uiso 1 1 calc R . .
H21C H 0.2720 0.7643 0.5718 0.090 Uiso 1 1 calc R . .
C22 C 0.3811(5) 0.8074(3) 0.4515(3) 0.0510(11) Uani 1 1 d . . .
H22A H 0.3558 0.7521 0.4474 0.076 Uiso 1 1 calc R . .
H22B H 0.4373 0.8059 0.4161 0.076 Uiso 1 1 calc R . .
H22C H 0.3069 0.8321 0.4378 0.076 Uiso 1 1 calc R . .
C23 C 0.6234(4) 0.9410(3) 0.5033(3) 0.0446(10) Uani 1 1 d . . .
H23A H 0.6506 0.9995 0.5242 0.067 Uiso 1 1 calc R . .
H23B H 0.5688 0.9259 0.4522 0.067 Uiso 1 1 calc R . .
H23C H 0.6967 0.9114 0.4987 0.067 Uiso 1 1 calc R . .
C24 C 0.6296(5) 1.0536(3) 0.6779(3) 0.0552(13) Uani 1 1 d . . .
H24A H 0.6156 1.0760 0.7307 0.083 Uiso 1 1 calc R . .
H24B H 0.6005 1.0888 0.6502 0.083 Uiso 1 1 calc R . .
H24C H 0.7190 1.0502 0.6794 0.083 Uiso 1 1 calc R . .
C25 C 0.4220(5) 0.9732(3) 0.7396(3) 0.0563(13) Uani 1 1 d . . .
H25A H 0.4838 1.0187 0.7749 0.084 Uiso 1 1 calc R . .
H25B H 0.4144 0.9323 0.7629 0.084 Uiso 1 1 calc R . .
H25C H 0.3409 0.9929 0.7303 0.084 Uiso 1 1 calc R . .
C26 C 0.4640(5) 0.6319(3) 0.4947(3) 0.0567(13) Uani 1 1 d . . .
H26A H 0.4702 0.5750 0.4882 0.085 Uiso 1 1 calc R . .
H26B H 0.4406 0.6359 0.4438 0.085 Uiso 1 1 calc R . .
H26C H 0.4003 0.6522 0.5247 0.085 Uiso 1 1 calc R . .
C27 C 0.6450(6) 0.7289(3) 0.4271(3) 0.0569(13) Uani 1 1 d . . .
H27A H 0.6421 0.7849 0.4297 0.085 Uiso 1 1 calc R . .
H27B H 0.5657 0.6962 0.3967 0.085 Uiso 1 1 calc R . .
H27C H 0.7135 0.7064 0.4026 0.085 Uiso 1 1 calc R . .
C28 C 0.8994(5) 0.7907(3) 0.5477(4) 0.0647(15) Uani 1 1 d . . .
H28A H 0.9409 0.7472 0.5164 0.097 Uiso 1 1 calc R . .
H28B H 0.9562 0.8212 0.5973 0.097 Uiso 1 1 calc R . .
H28C H 0.8767 0.8272 0.5203 0.097 Uiso 1 1 calc R . .
C29 C 0.8960(5) 0.7223(3) 0.6790(3) 0.0569(13) Uani 1 1 d . . .
H29A H 0.8714 0.7030 0.7176 0.085 Uiso 1 1 calc R . .
H29B H 0.9401 0.7774 0.7049 0.085 Uiso 1 1 calc R . .
H29C H 0.9511 0.6862 0.6515 0.085 Uiso 1 1 calc R . .
C30 C 0.6274(5) 0.6187(3) 0.6432(3) 0.0536(12) Uani 1 1 d . . .
H30A H 0.6540 0.5658 0.6171 0.080 Uiso 1 1 calc R . .
H30B H 0.5367 0.6127 0.6389 0.080 Uiso 1 1 calc R . .
H30C H 0.6691 0.6400 0.6979 0.080 Uiso 1 1 calc R . .
C31 C 1.0136(4) 1.0046(3) 0.7789(3) 0.0480(11) Uani 1 1 d . . .
C32 C 1.0536(5) 1.0881(3) 0.8037(3) 0.0613(14) Uani 1 1 d . . .
H32 H 1.0102 1.1197 0.7786 0.074 Uiso 1 1 calc R . .
C33 C 1.1557(6) 1.1253(4) 0.8643(3) 0.0729(17) Uani 1 1 d . . .
H33 H 1.1800 1.1820 0.8811 0.087 Uiso 1 1 calc R . .
C34 C 1.2227(6) 1.0789(5) 0.9007(4) 0.0808(19) Uani 1 1 d . . .
H34 H 1.2935 1.1038 0.9412 0.097 Uiso 1 1 calc R . .
C35 C 1.1847(6) 0.9963(4) 0.8769(4) 0.081(2) Uani 1 1 d . . .
H35 H 1.2283 0.9646 0.9019 0.097 Uiso 1 1 calc R . .
C36 C 1.0813(5) 0.9599(3) 0.8156(3) 0.0600(13) Uani 1 1 d . . .
H36 H 1.0572 0.9032 0.7989 0.072 Uiso 1 1 calc R . .
C41 C 0.7111(5) 0.9965(3) 0.8564(2) 0.0461(10) Uani 1 1 d . . .
C42 C 0.7566(5) 1.0734(3) 0.8597(3) 0.0548(12) Uani 1 1 d . . .
H42 H 0.8095 1.0770 0.8260 0.066 Uiso 1 1 calc R . .
C43 C 0.7255(6) 1.1451(3) 0.9116(3) 0.0663(15) Uani 1 1 d . . .
H43 H 0.7559 1.1967 0.9128 0.080 Uiso 1 1 calc R . .
C44 C 0.6491(7) 1.1385(4) 0.9611(4) 0.081(2) Uani 1 1 d . . .
H44 H 0.6256 1.1862 0.9958 0.097 Uiso 1 1 calc R . .
C45 C 0.6076(7) 1.0648(4) 0.9606(3) 0.0758(18) Uani 1 1 d . . .
H45 H 0.5576 1.0622 0.9961 0.091 Uiso 1 1 calc R . .
C46 C 0.6373(6) 0.9925(4) 0.9087(3) 0.0630(14) Uani 1 1 d . . .
H46 H 0.6077 0.9415 0.9091 0.076 Uiso 1 1 calc R . .
C51 C 0.8168(5) 0.8506(3) 0.8493(3) 0.0490(11) Uani 1 1 d . . .
C52 C 0.7685(6) 0.7719(4) 0.8385(3) 0.0634(14) Uani 1 1 d . . .
H52 H 0.6974 0.7455 0.7986 0.076 Uiso 1 1 calc R . .
C53 C 0.8233(8) 0.7309(5) 0.8858(4) 0.089(2) Uani 1 1 d . . .
H53 H 0.7899 0.6775 0.8781 0.107 Uiso 1 1 calc R . .
C54 C 0.9273(9) 0.7707(5) 0.9439(4) 0.100(3) Uani 1 1 d . . .
H54 H 0.9676 0.7435 0.9749 0.120 Uiso 1 1 calc R . .
C55 C 0.9729(7) 0.8498(5) 0.9568(4) 0.091(2) Uani 1 1 d . . .
H55 H 1.0429 0.8764 0.9976 0.109 Uiso 1 1 calc R . .
C56 C 0.9182(6) 0.8910(4) 0.9113(3) 0.0689(16) Uani 1 1 d . . .
H56 H 0.9487 0.9457 0.9220 0.083 Uiso 1 1 calc R . .
B1 B 0.9692(4) 0.6234(3) 0.2592(3) 0.0351(9) Uani 1 1 d . . .
C61 C 0.9352(4) 0.5919(2) 0.3276(2) 0.0385(9) Uani 1 1 d . . .
F62 F 0.7210(2) 0.55876(17) 0.26295(16) 0.0517(6) Uani 1 1 d . . .
C62 C 0.8112(4) 0.5667(3) 0.3255(2) 0.0417(9) Uani 1 1 d . . .
F63 F 0.6470(3) 0.52538(18) 0.3778(2) 0.0694(9) Uani 1 1 d . . .
C63 C 0.7693(5) 0.5499(3) 0.3844(3) 0.0488(11) Uani 1 1 d . . .
F64 F 0.8155(4) 0.5446(2) 0.51057(19) 0.0785(11) Uani 1 1 d . . .
C64 C 0.8542(6) 0.5595(3) 0.4517(3) 0.0548(13) Uani 1 1 d . . .
F65 F 1.0624(4) 0.5969(2) 0.52448(16) 0.0723(10) Uani 1 1 d . . .
C65 C 0.9778(5) 0.5847(3) 0.4576(3) 0.0510(12) Uani 1 1 d . . .
F66 F 1.1408(3) 0.62497(18) 0.41000(16) 0.0549(7) Uani 1 1 d . . .
C66 C 1.0171(4) 0.5997(3) 0.3970(3) 0.0413(9) Uani 1 1 d . . .
C71 C 1.1216(4) 0.6323(2) 0.2590(2) 0.0362(8) Uani 1 1 d . . .
F72 F 1.1331(3) 0.49913(16) 0.26132(18) 0.0569(7) Uani 1 1 d . . .
C72 C 1.1895(4) 0.5665(3) 0.2556(3) 0.0422(9) Uani 1 1 d . . .
F73 F 1.3719(3) 0.4983(2) 0.2460(2) 0.0718(9) Uani 1 1 d . . .
C73 C 1.3126(4) 0.5639(3) 0.2476(3) 0.0488(11) Uani 1 1 d . . .
F74 F 1.4947(3) 0.6284(2) 0.2295(2) 0.0673(8) Uani 1 1 d . . .
C74 C 1.3753(4) 0.6297(3) 0.2394(3) 0.0468(10) Uani 1 1 d . . .
C75 C 1.3128(4) 0.6957(3) 0.2402(3) 0.0429(10) Uani 1 1 d . . .
F75 F 1.3715(3) 0.75941(18) 0.2309(2) 0.0668(9) Uani 1 1 d . . .
F76 F 1.1374(3) 0.76477(15) 0.25108(17) 0.0526(7) Uani 1 1 d . . .
C76 C 1.1899(4) 0.6965(2) 0.2508(2) 0.0383(9) Uani 1 1 d . . .
C81 C 0.9078(4) 0.7111(2) 0.2814(2) 0.0370(8) Uani 1 1 d . . .
F82 F 1.0696(3) 0.76950(16) 0.39467(15) 0.0500(6) Uani 1 1 d . . .
C82 C 0.9615(4) 0.7764(3) 0.3502(3) 0.0407(9) Uani 1 1 d . . .
F83 F 0.9730(3) 0.90979(16) 0.44533(17) 0.0641(8) Uani 1 1 d . . .
C83 C 0.9136(5) 0.8503(3) 0.3780(3) 0.0490(11) Uani 1 1 d . . .
F84 F 0.7552(4) 0.93351(19) 0.3617(2) 0.0765(10) Uani 1 1 d . . .
C84 C 0.8031(5) 0.8616(3) 0.3368(3) 0.0537(12) Uani 1 1 d . . .
F85 F 0.6340(3) 0.8094(2) 0.2287(2) 0.0730(9) Uani 1 1 d . . .
C85 C 0.7424(4) 0.7996(3) 0.2695(3) 0.0505(12) Uani 1 1 d . . .
F86 F 0.7262(2) 0.66813(18) 0.17788(16) 0.0551(7) Uani 1 1 d . . .
C86 C 0.7948(4) 0.7264(3) 0.2439(3) 0.0440(10) Uani 1 1 d . . .
C91 C 0.9117(4) 0.5587(3) 0.1689(2) 0.0408(9) Uani 1 1 d . . .
F92 F 0.9470(3) 0.66268(19) 0.11968(17) 0.0594(7) Uani 1 1 d . . .
C92 C 0.9090(4) 0.5843(3) 0.1062(3) 0.0488(11) Uani 1 1 d . . .
F93 F 0.8661(4) 0.5640(3) -0.02798(18) 0.0871(12) Uani 1 1 d . . .
C93 C 0.8680(5) 0.5341(4) 0.0293(3) 0.0612(14) Uani 1 1 d . . .
F94 F 0.7906(4) 0.4024(3) -0.06457(19) 0.1028(14) Uani 1 1 d . . .
C94 C 0.8305(5) 0.4531(4) 0.0102(3) 0.0674(16) Uani 1 1 d . . .
F95 F 0.7984(4) 0.3431(2) 0.0524(2) 0.0889(12) Uani 1 1 d . . .
C95 C 0.8334(5) 0.4230(3) 0.0689(3) 0.0625(14) Uani 1 1 d . . .
F96 F 0.8755(3) 0.44004(16) 0.19934(16) 0.0562(7) Uani 1 1 d . . .
C96 C 0.8744(4) 0.4757(3) 0.1457(3) 0.0474(10) Uani 1 1 d . . .
C99 C 0.5336(13) 0.6201(6) 1.0117(7) 0.099(4) Uani 0.750(10) 1 d PDU A 1
H99A H 0.5934 0.6019 1.0463 0.119 Uiso 0.750(10) 1 calc PR A 1
H99B H 0.4590 0.6324 1.0345 0.119 Uiso 0.750(10) 1 calc PR A 1
Cl1 Cl 0.4897(5) 0.5417(2) 0.9220(2) 0.0900(11) Uani 0.750(10) 1 d PDU A 1
Cl2 Cl 0.6023(5) 0.7084(2) 1.0069(2) 0.126(2) Uani 0.750(10) 1 d PDU A 1
C99A C 0.599(4) 0.623(2) 1.0115(18) 0.105(11) Uani 0.250(10) 1 d PDU A 2
H99C H 0.5992 0.5973 1.0503 0.126 Uiso 0.250(10) 1 calc PR A 2
H99D H 0.6861 0.6441 1.0157 0.126 Uiso 0.250(10) 1 calc PR A 2
Cl1A Cl 0.546(2) 0.5498(12) 0.9211(11) 0.145(7) Uani 0.250(10) 1 d PDU A 2
Cl2A Cl 0.5120(19) 0.7027(11) 1.0334(9) 0.165(7) Uani 0.250(10) 1 d PDU A 2

loop_
_atom_site_aniso_label
_atom_site_aniso_U_11
_atom_site_aniso_U_22
_atom_site_aniso_U_33
_atom_site_aniso_U_23
_atom_site_aniso_U_13
_atom_site_aniso_U_12
Zr1 0.03082(18) 0.02788(17) 0.02869(18) 0.01068(13) 0.00566(13) 0.00404(13)
P1 0.0392(6) 0.0416(6) 0.0337(5) 0.0107(4) 0.0035(4) 0.0026(5)
N1 0.0353(18) 0.0358(17) 0.0382(18) 0.0147(14) 0.0058(14) 0.0022(14)
C1 0.041(2) 0.0335(19) 0.035(2) 0.0096(16) 0.0042(17) 0.0046(16)
C2 0.043(2) 0.040(2) 0.043(2) 0.0133(18) 0.0052(19) 0.0028(18)
C3 0.055(3) 0.061(3) 0.045(3) 0.022(2) 0.010(2) -0.004(2)
C4 0.039(2) 0.037(2) 0.036(2) 0.0111(17) 0.0033(17) 0.0004(17)
C5 0.050(3) 0.051(3) 0.052(3) 0.025(2) 0.017(2) 0.002(2)
C6 0.055(3) 0.091(4) 0.087(4) 0.053(4) -0.003(3) -0.018(3)
C7 0.184(9) 0.091(5) 0.097(6) 0.020(4) 0.096(6) 0.014(6)
C8 0.057(3) 0.123(6) 0.098(5) 0.086(5) 0.005(3) -0.001(3)
C11 0.034(2) 0.045(2) 0.043(2) 0.0214(19) 0.0065(17) 0.0097(17)
C12 0.037(2) 0.038(2) 0.034(2) 0.0159(16) 0.0017(16) 0.0048(16)
C13 0.041(2) 0.0362(19) 0.034(2) 0.0166(16) 0.0046(17) 0.0076(16)
C14 0.048(2) 0.0306(19) 0.039(2) 0.0153(16) -0.0001(18) 0.0070(17)
C15 0.046(2) 0.043(2) 0.039(2) 0.0190(18) 0.0088(18) 0.0181(19)
C16 0.043(2) 0.0317(19) 0.037(2) 0.0075(16) 0.0071(17) 0.0044(16)
C17 0.057(3) 0.0312(19) 0.035(2) 0.0108(16) 0.0169(19) 0.0107(18)
C18 0.049(3) 0.034(2) 0.047(2) 0.0067(18) 0.021(2) 0.0106(18)
C19 0.043(2) 0.0330(19) 0.043(2) 0.0116(17) 0.0105(18) 0.0127(17)
C20 0.044(2) 0.0273(17) 0.041(2) 0.0111(16) 0.0136(18) 0.0098(16)
C21 0.034(2) 0.084(4) 0.068(3) 0.038(3) 0.006(2) 0.006(2)
C22 0.048(3) 0.054(3) 0.041(2) 0.016(2) -0.010(2) -0.004(2)
C23 0.048(2) 0.046(2) 0.044(2) 0.023(2) 0.0070(19) 0.0027(19)
C24 0.074(3) 0.033(2) 0.052(3) 0.016(2) -0.002(2) 0.002(2)
C25 0.066(3) 0.066(3) 0.045(3) 0.023(2) 0.022(2) 0.033(3)
C26 0.054(3) 0.042(2) 0.059(3) 0.007(2) 0.000(2) -0.003(2)
C27 0.088(4) 0.050(3) 0.038(2) 0.016(2) 0.023(2) 0.024(3)
C28 0.061(3) 0.052(3) 0.083(4) 0.012(3) 0.044(3) 0.006(2)
C29 0.046(3) 0.059(3) 0.056(3) 0.012(2) 0.003(2) 0.020(2)
C30 0.072(3) 0.039(2) 0.058(3) 0.023(2) 0.022(3) 0.010(2)
C31 0.040(2) 0.050(3) 0.049(3) 0.013(2) 0.009(2) -0.004(2)
C32 0.061(3) 0.061(3) 0.054(3) 0.022(3) -0.002(2) -0.019(3)
C33 0.073(4) 0.072(4) 0.058(3) 0.016(3) -0.001(3) -0.026(3)
C34 0.054(3) 0.097(5) 0.063(4) 0.008(3) -0.009(3) -0.013(3)
C35 0.065(4) 0.084(4) 0.070(4) 0.014(3) -0.016(3) 0.015(3)
C36 0.052(3) 0.060(3) 0.057(3) 0.014(2) 0.001(2) 0.007(2)
C41 0.049(3) 0.050(2) 0.033(2) 0.0084(19) 0.0060(19) 0.008(2)
C42 0.054(3) 0.053(3) 0.049(3) 0.012(2) 0.005(2) 0.010(2)
C43 0.078(4) 0.054(3) 0.050(3) 0.005(2) 0.001(3) 0.013(3)
C44 0.097(5) 0.075(4) 0.055(4) 0.003(3) 0.015(3) 0.031(4)
C45 0.093(5) 0.085(4) 0.042(3) 0.008(3) 0.023(3) 0.025(4)
C46 0.075(4) 0.069(3) 0.049(3) 0.020(3) 0.026(3) 0.014(3)
C51 0.052(3) 0.054(3) 0.042(2) 0.018(2) 0.009(2) 0.007(2)
C52 0.072(4) 0.063(3) 0.062(3) 0.032(3) 0.011(3) 0.008(3)
C53 0.126(6) 0.081(4) 0.076(4) 0.047(4) 0.017(4) 0.029(4)
C54 0.134(7) 0.114(6) 0.076(5) 0.061(5) 0.015(5) 0.060(6)
C55 0.094(5) 0.113(6) 0.061(4) 0.041(4) -0.016(4) 0.023(4)
C56 0.068(4) 0.079(4) 0.048(3) 0.021(3) -0.010(3) 0.007(3)
B1 0.028(2) 0.040(2) 0.037(2) 0.0137(19) 0.0068(17) 0.0053(17)
C61 0.042(2) 0.0325(19) 0.038(2) 0.0095(16) 0.0080(17) 0.0067(17)
F62 0.0378(14) 0.0587(16) 0.0563(16) 0.0192(13) 0.0098(12) 0.0019(12)
C62 0.051(3) 0.037(2) 0.039(2) 0.0117(17) 0.0152(19) 0.0080(18)
F63 0.074(2) 0.0554(17) 0.092(2) 0.0273(17) 0.0507(19) 0.0071(15)
C63 0.058(3) 0.033(2) 0.061(3) 0.014(2) 0.030(2) 0.010(2)
F64 0.136(3) 0.0625(19) 0.068(2) 0.0365(16) 0.066(2) 0.042(2)
C64 0.090(4) 0.038(2) 0.052(3) 0.021(2) 0.041(3) 0.023(2)
F65 0.113(3) 0.0687(19) 0.0376(15) 0.0218(14) 0.0099(16) 0.0342(19)
C65 0.076(4) 0.043(2) 0.036(2) 0.0142(19) 0.013(2) 0.021(2)
F66 0.0511(16) 0.0623(17) 0.0457(15) 0.0201(13) -0.0042(12) 0.0054(13)
C66 0.048(2) 0.037(2) 0.039(2) 0.0136(17) 0.0101(19) 0.0068(18)
C71 0.038(2) 0.037(2) 0.0315(19) 0.0100(16) 0.0057(16) 0.0029(16)
F72 0.0571(17) 0.0458(15) 0.079(2) 0.0319(14) 0.0220(15) 0.0129(13)
C72 0.041(2) 0.041(2) 0.044(2) 0.0153(19) 0.0065(18) 0.0049(18)
F73 0.0601(19) 0.075(2) 0.099(3) 0.0455(19) 0.0290(18) 0.0384(16)
C73 0.044(2) 0.053(3) 0.050(3) 0.019(2) 0.010(2) 0.021(2)
F74 0.0365(15) 0.081(2) 0.080(2) 0.0197(17) 0.0207(14) 0.0101(14)
C74 0.030(2) 0.056(3) 0.048(3) 0.011(2) 0.0089(18) 0.0089(19)
C75 0.034(2) 0.043(2) 0.044(2) 0.0059(18) 0.0096(18) -0.0037(17)
F75 0.0517(17) 0.0488(16) 0.097(2) 0.0165(16) 0.0343(17) -0.0058(13)
F76 0.0507(16) 0.0393(13) 0.0754(19) 0.0241(13) 0.0249(14) 0.0088(11)
C76 0.035(2) 0.037(2) 0.041(2) 0.0115(17) 0.0089(17) 0.0067(16)
C81 0.038(2) 0.039(2) 0.039(2) 0.0189(17) 0.0107(17) 0.0033(17)
F82 0.0478(15) 0.0470(14) 0.0449(14) 0.0091(12) 0.0004(12) 0.0042(12)
C82 0.040(2) 0.042(2) 0.044(2) 0.0194(19) 0.0123(18) 0.0057(18)
F83 0.098(2) 0.0394(14) 0.0529(17) 0.0100(13) 0.0269(16) 0.0052(15)
C83 0.062(3) 0.043(2) 0.050(3) 0.020(2) 0.026(2) 0.007(2)
F84 0.105(3) 0.0610(19) 0.097(3) 0.0469(18) 0.058(2) 0.0469(19)
C84 0.067(3) 0.049(3) 0.068(3) 0.035(3) 0.040(3) 0.024(2)
F85 0.0495(17) 0.096(2) 0.099(3) 0.061(2) 0.0196(17) 0.0311(17)
C85 0.040(2) 0.068(3) 0.065(3) 0.043(3) 0.021(2) 0.021(2)
F86 0.0378(14) 0.0712(18) 0.0549(17) 0.0266(14) -0.0008(12) 0.0063(13)
C86 0.037(2) 0.055(3) 0.048(2) 0.026(2) 0.0119(19) 0.0073(19)
C91 0.033(2) 0.050(2) 0.036(2) 0.0116(18) 0.0086(17) 0.0004(18)
F92 0.0622(18) 0.0713(19) 0.0552(17) 0.0362(15) 0.0132(14) 0.0026(15)
C92 0.041(2) 0.065(3) 0.039(2) 0.018(2) 0.0088(19) 0.003(2)
F93 0.084(3) 0.142(3) 0.0435(17) 0.043(2) 0.0137(17) 0.020(2)
C93 0.048(3) 0.097(4) 0.037(2) 0.023(3) 0.008(2) 0.009(3)
F94 0.100(3) 0.128(3) 0.0373(17) -0.0145(19) 0.0054(18) -0.007(3)
C94 0.056(3) 0.091(4) 0.032(2) -0.003(3) 0.008(2) 0.000(3)
F95 0.097(3) 0.058(2) 0.076(2) -0.0142(17) 0.020(2) -0.0212(19)
C95 0.052(3) 0.060(3) 0.052(3) -0.005(2) 0.012(2) -0.009(2)
F96 0.0698(19) 0.0417(14) 0.0533(16) 0.0108(12) 0.0206(14) -0.0053(13)
C96 0.042(2) 0.052(3) 0.039(2) 0.008(2) 0.0091(19) -0.005(2)
C99 0.097(10) 0.093(7) 0.086(7) 0.029(6) -0.017(7) -0.015(7)
Cl1 0.109(3) 0.0820(17) 0.0678(16) 0.0249(12) -0.0008(16) -0.0006(17)
Cl2 0.148(4) 0.100(2) 0.109(3) 0.0439(19) -0.027(2) -0.040(2)
C99A 0.10(2) 0.091(15) 0.083(14) 0.005(13) -0.032(16) 0.009(16)
Cl1A 0.144(10) 0.154(9) 0.122(8) 0.034(6) 0.021(7) 0.027(8)
Cl2A 0.153(10) 0.166(9) 0.160(9) 0.043(7) 0.016(7) 0.058(8)

loop_
_atom_type_symbol
_atom_type_description
_atom_type_scat_dispersion_real
_atom_type_scat_dispersion_imag
_atom_type_scat_source
C C 0.0033 0.0016 'International Tables Vol C Tables 4.2.6.8 and 6.1.1.4'
H H 0.0000 0.0000 'International Tables Vol C Tables 4.2.6.8 and 6.1.1.4'
B B 0.0013 0.0007 'International Tables Vol C Tables 4.2.6.8 and 6.1.1.4'
N N 0.0061 0.0033 'International Tables Vol C Tables 4.2.6.8 and 6.1.1.4'
F F 0.0171 0.0103 'International Tables Vol C Tables 4.2.6.8 and 6.1.1.4'
P P 0.1023 0.0942 'International Tables Vol C Tables 4.2.6.8 and 6.1.1.4'
Zr Zr -2.9673 0.5597 'International Tables Vol C Tables 4.2.6.8 and 6.1.1.4'
Cl Cl 0.1484 0.1585 'International Tables Vol C Tables 4.2.6.8 and 6.1.1.4'

loop_
_geom_angle_atom_site_label_1
_geom_angle_atom_site_label_2
_geom_angle_atom_site_label_3
_geom_angle
N1 Zr1 C1 120.08(13)
N1 Zr1 C16 82.19(13)
C1 Zr1 C16 130.44(14)
N1 Zr1 C13 125.22(13)
C1 Zr1 C13 94.55(14)
C16 Zr1 C13 107.53(13)
N1 Zr1 C17 114.62(13)
C1 Zr1 C17 109.51(15)
C16 Zr1 C17 32.45(14)
C13 Zr1 C17 87.22(13)
N1 Zr1 C15 79.15(13)
C1 Zr1 C15 97.54(14)
C16 Zr1 C15 131.40(14)
C13 Zr1 C15 53.58(13)
C17 Zr1 C15 134.21(14)
N1 Zr1 C18 124.62(13)
C1 Zr1 C18 79.49(15)
C16 Zr1 C18 53.43(14)
C13 Zr1 C18 100.94(14)
C17 Zr1 C18 32.14(15)
C15 Zr1 C18 154.29(15)
N1 Zr1 C14 110.81(14)
C1 Zr1 C14 78.41(14)
C16 Zr1 C14 138.35(13)
C13 Zr1 C14 32.31(13)
C17 Zr1 C14 118.91(13)
C15 Zr1 C14 31.91(14)
C18 Zr1 C14 124.21(15)
N1 Zr1 C11 72.14(13)
C1 Zr1 C11 128.75(14)
C16 Zr1 C11 99.26(14)
C13 Zr1 C11 53.19(14)
C17 Zr1 C11 107.38(14)
C15 Zr1 C11 32.20(14)
C18 Zr1 C11 138.15(15)
C14 Zr1 C11 52.75(14)
N1 Zr1 C12 99.04(13)
C1 Zr1 C12 126.53(13)
C16 Zr1 C12 86.66(13)
C13 Zr1 C12 32.26(13)
C17 Zr1 C12 81.12(14)
C15 Zr1 C12 53.17(13)
C18 Zr1 C12 108.26(14)
C14 Zr1 C12 52.93(13)
C11 Zr1 C12 31.75(13)
N1 Zr1 C19 96.54(13)
C1 Zr1 C19 79.52(14)
C16 Zr1 C19 52.81(14)
C13 Zr1 C19 132.92(14)
C17 Zr1 C19 52.86(14)
C15 Zr1 C19 172.78(13)
C18 Zr1 C19 31.98(14)
C14 Zr1 C19 150.95(15)
C11 Zr1 C19 151.67(14)
C12 Zr1 C19 133.74(13)
N1 Zr1 C20 72.15(13)
C1 Zr1 C20 108.46(14)
C16 Zr1 C20 31.98(13)
C13 Zr1 C20 138.35(13)
C17 Zr1 C20 52.82(13)
C15 Zr1 C20 148.19(14)
C18 Zr1 C20 52.56(14)
C14 Zr1 C20 170.30(13)
C11 Zr1 C20 122.06(14)
C12 Zr1 C20 117.92(13)
C19 Zr1 C20 31.23(13)
N1 Zr1 P1 79.64(9)
C1 Zr1 P1 40.53(11)
C16 Zr1 P1 132.17(10)
C13 Zr1 P1 119.13(10)
C17 Zr1 P1 136.41(11)
C15 Zr1 P1 87.62(10)
C18 Zr1 P1 105.03(11)
C14 Zr1 P1 89.47(10)
C11 Zr1 P1 116.20(10)
C12 Zr1 P1 139.70(9)
C19 Zr1 P1 85.90(10)
C20 Zr1 P1 100.19(10)
C1 P1 C51 124.1(2)
C1 P1 C41 111.5(2)
C51 P1 C41 101.4(2)
C1 P1 Zr1 58.91(14)
C51 P1 Zr1 128.33(16)
C41 P1 Zr1 126.55(15)
C4 N1 Zr1 177.7(3)
C2 C1 P1 132.3(3)
C2 C1 Zr1 146.8(3)
P1 C1 Zr1 80.56(16)
C1 C2 C31 126.5(4)
C1 C2 C3 121.7(4)
C31 C2 C3 111.8(4)
C2 C3 H3A 109.5
C2 C3 H3B 109.5
H3A C3 H3B 109.5
C2 C3 H3C 109.5
H3A C3 H3C 109.5
H3B C3 H3C 109.5
N1 C4 C5 179.6(5)
C4 C5 C8 109.6(4)
C4 C5 C6 106.2(4)
C8 C5 C6 109.5(5)
C4 C5 C7 107.9(4)
C8 C5 C7 114.5(6)
C6 C5 C7 108.9(6)
C5 C6 H6A 109.5
C5 C6 H6B 109.5
H6A C6 H6B 109.5
C5 C6 H6C 109.5
H6A C6 H6C 109.5
H6B C6 H6C 109.5
C5 C7 H7A 109.5
C5 C7 H7B 109.5
H7A C7 H7B 109.5
C5 C7 H7C 109.5
H7A C7 H7C 109.5
H7B C7 H7C 109.5
C5 C8 H8A 109.5
C5 C8 H8B 109.5
H8A C8 H8B 109.5
C5 C8 H8C 109.5
H8A C8 H8C 109.5
H8B C8 H8C 109.5
C12 C11 C15 108.3(4)
C12 C11 C21 124.1(4)
C15 C11 C21 126.4(4)
C12 C11 Zr1 74.2(2)
C15 C11 Zr1 73.0(2)
C21 C11 Zr1 128.5(3)
C11 C12 C13 107.9(4)
C11 C12 C22 123.2(4)
C13 C12 C22 126.5(4)
C11 C12 Zr1 74.0(2)
C13 C12 Zr1 72.2(2)
C22 C12 Zr1 133.5(3)
C14 C13 C12 107.5(4)
C14 C13 C23 125.3(4)
C12 C13 C23 125.7(4)
C14 C13 Zr1 74.9(2)
C12 C13 Zr1 75.5(2)
C23 C13 Zr1 126.5(3)
C15 C14 C13 108.5(4)
C15 C14 C24 125.0(4)
C13 C14 C24 124.9(4)
C15 C14 Zr1 73.6(2)
C13 C14 Zr1 72.8(2)
C24 C14 Zr1 130.7(3)
C14 C15 C11 107.6(4)
C14 C15 C25 127.5(4)
C11 C15 C25 123.7(4)
C14 C15 Zr1 74.5(2)
C11 C15 Zr1 74.8(2)
C25 C15 Zr1 126.3(3)
C20 C16 C17 107.7(4)
C20 C16 C26 123.9(4)
C17 C16 C26 127.1(4)
C20 C16 Zr1 76.8(2)
C17 C16 Zr1 74.1(2)
C26 C16 Zr1 125.0(3)
C18 C17 C16 107.9(4)
C18 C17 C27 123.4(4)
C16 C17 C27 126.7(4)
C18 C17 Zr1 74.4(2)
C16 C17 Zr1 73.5(2)
C27 C17 Zr1 130.6(3)
C17 C18 C19 107.8(4)
C17 C18 C28 125.5(5)
C19 C18 C28 125.1(5)
C17 C18 Zr1 73.4(2)
C19 C18 Zr1 75.5(2)
C28 C18 Zr1 128.4(3)
C20 C19 C18 108.4(4)
C20 C19 C29 126.7(4)
C18 C19 C29 123.2(4)
C20 C19 Zr1 74.9(2)
C18 C19 Zr1 72.5(2)
C29 C19 Zr1 130.3(3)
C19 C20 C16 108.1(4)
C19 C20 C30 126.2(4)
C16 C20 C30 124.5(4)
C19 C20 Zr1 73.9(2)
C16 C20 Zr1 71.2(2)
C30 C20 Zr1 130.4(3)
C11 C21 H21A 109.5
C11 C21 H21B 109.5
H21A C21 H21B 109.5
C11 C21 H21C 109.5
H21A C21 H21C 109.5
H21B C21 H21C 109.5
C12 C22 H22A 109.5
C12 C22 H22B 109.5
H22A C22 H22B 109.5
C12 C22 H22C 109.5
H22A C22 H22C 109.5
H22B C22 H22C 109.5
C13 C23 H23A 109.5
C13 C23 H23B 109.5
H23A C23 H23B 109.5
C13 C23 H23C 109.5
H23A C23 H23C 109.5
H23B C23 H23C 109.5
C14 C24 H24A 109.5
C14 C24 H24B 109.5
H24A C24 H24B 109.5
C14 C24 H24C 109.5
H24A C24 H24C 109.5
H24B C24 H24C 109.5
C15 C25 H25A 109.5
C15 C25 H25B 109.5
H25A C25 H25B 109.5
C15 C25 H25C 109.5
H25A C25 H25C 109.5
H25B C25 H25C 109.5
C16 C26 H26A 109.5
C16 C26 H26B 109.5
H26A C26 H26B 109.5
C16 C26 H26C 109.5
H26A C26 H26C 109.5
H26B C26 H26C 109.5
C17 C27 H27A 109.5
C17 C27 H27B 109.5
H27A C27 H27B 109.5
C17 C27 H27C 109.5
H27A C27 H27C 109.5
H27B C27 H27C 109.5
C18 C28 H28A 109.5
C18 C28 H28B 109.5
H28A C28 H28B 109.5
C18 C28 H28C 109.5
H28A C28 H28C 109.5
H28B C28 H28C 109.5
C19 C29 H29A 109.5
C19 C29 H29B 109.5
H29A C29 H29B 109.5
C19 C29 H29C 109.5
H29A C29 H29C 109.5
H29B C29 H29C 109.5
C20 C30 H30A 109.5
C20 C30 H30B 109.5
H30A C30 H30B 109.5
C20 C30 H30C 109.5
H30A C30 H30C 109.5
H30B C30 H30C 109.5
C36 C31 C32 117.8(5)
C36 C31 C2 121.4(4)
C32 C31 C2 120.7(5)
C33 C32 C31 121.3(6)
C33 C32 H32 119.4
C31 C32 H32 119.4
C32 C33 C34 119.9(6)
C32 C33 H33 120.0
C34 C33 H33 120.0
C35 C34 C33 119.6(5)
C35 C34 H34 120.2
C33 C34 H34 120.2
C34 C35 C36 119.6(6)
C34 C35 H35 120.2
C36 C35 H35 120.2
C31 C36 C35 121.8(6)
C31 C36 H36 119.1
C35 C36 H36 119.1
C46 C41 C42 118.4(5)
C46 C41 P1 117.6(4)
C42 C41 P1 123.9(4)
C43 C42 C41 121.6(5)
C43 C42 H42 119.2
C41 C42 H42 119.2
C44 C43 C42 118.3(6)
C44 C43 H43 120.9
C42 C43 H43 120.9
C45 C44 C43 121.0(6)
C45 C44 H44 119.5
C43 C44 H44 119.5
C44 C45 C46 121.4(6)
C44 C45 H45 119.3
C46 C45 H45 119.3
C41 C46 C45 119.2(6)
C41 C46 H46 120.4
C45 C46 H46 120.4
C52 C51 C56 118.8(5)
C52 C51 P1 118.6(4)
C56 C51 P1 122.4(4)
C51 C52 C53 121.4(6)
C51 C52 H52 119.3
C53 C52 H52 119.3
C54 C53 C52 118.3(7)
C54 C53 H53 120.9
C52 C53 H53 120.9
C55 C54 C53 120.6(6)
C55 C54 H54 119.7
C53 C54 H54 119.7
C54 C55 C56 121.4(7)
C54 C55 H55 119.3
C56 C55 H55 119.3
C55 C56 C51 119.3(6)
C55 C56 H56 120.3
C51 C56 H56 120.3
C61 B1 C81 100.6(3)
C61 B1 C71 113.7(3)
C81 B1 C71 114.2(3)
C61 B1 C91 114.4(3)
C81 B1 C91 113.6(3)
C71 B1 C91 100.9(3)
C62 C61 C66 113.1(4)
C62 C61 B1 119.9(4)
C66 C61 B1 126.2(4)
F62 C62 C63 115.3(4)
F62 C62 C61 119.6(4)
C63 C62 C61 125.1(4)
F63 C63 C64 119.2(5)
F63 C63 C62 121.6(5)
C64 C63 C62 119.2(5)
F64 C64 C65 121.0(5)
F64 C64 C63 120.5(5)
C65 C64 C63 118.6(4)
F65 C65 C64 119.4(5)
F65 C65 C66 119.8(5)
C64 C65 C66 120.8(5)
F66 C66 C65 115.3(4)
F66 C66 C61 121.4(4)
C65 C66 C61 123.3(4)
C76 C71 C72 113.2(4)
C76 C71 B1 126.4(4)
C72 C71 B1 119.8(4)
F72 C72 C73 115.8(4)
F72 C72 C71 119.2(4)
C73 C72 C71 125.0(4)
F73 C73 C72 121.3(5)
F73 C73 C74 119.6(4)
C72 C73 C74 119.0(4)
F74 C74 C75 120.5(4)
F74 C74 C73 120.6(4)
C75 C74 C73 118.8(4)
F75 C75 C74 119.6(4)
F75 C75 C76 120.4(4)
C74 C75 C76 120.0(4)
F76 C76 C75 115.1(4)
F76 C76 C71 121.0(4)
C75 C76 C71 123.9(4)
C86 C81 C82 112.3(4)
C86 C81 B1 127.2(4)
C82 C81 B1 119.9(4)
F82 C82 C83 115.4(4)
F82 C82 C81 119.2(4)
C83 C82 C81 125.4(4)
F83 C83 C84 120.3(4)
F83 C83 C82 120.7(5)
C84 C83 C82 118.9(5)
F84 C84 C85 120.2(5)
F84 C84 C83 120.3(5)
C85 C84 C83 119.4(4)
F85 C85 C84 120.3(5)
F85 C85 C86 120.4(5)
C84 C85 C86 119.3(4)
F86 C86 C81 120.5(4)
F86 C86 C85 114.9(4)
C81 C86 C85 124.6(5)
C96 C91 C92 113.0(4)
C96 C91 B1 126.6(4)
C92 C91 B1 120.2(4)
F92 C92 C93 116.2(5)
F92 C92 C91 119.6(4)
C93 C92 C91 124.2(5)
F93 C93 C94 119.3(5)
F93 C93 C92 120.6(6)
C94 C93 C92 120.1(5)
F94 C94 C93 121.4(6)
F94 C94 C95 119.7(6)
C93 C94 C95 118.9(5)
F95 C95 C94 120.8(5)
F95 C95 C96 119.9(5)
C94 C95 C96 119.3(5)
F96 C96 C91 120.6(4)
F96 C96 C95 114.9(5)
C91 C96 C95 124.5(5)
Cl1 C99 Cl2 113.1(7)
Cl1 C99 H99A 109.0
Cl2 C99 H99A 109.0
Cl1 C99 H99B 109.0
Cl2 C99 H99B 109.0
H99A C99 H99B 107.8
Cl2A C99A Cl1A 114.5(16)
Cl2A C99A H99C 108.6
Cl1A C99A H99C 108.6
Cl2A C99A H99D 108.6
Cl1A C99A H99D 108.6
H99C C99A H99D 107.6

loop_
_geom_bond_atom_site_label_1
_geom_bond_atom_site_label_2
_geom_bond_distance
Zr1 N1 2.296(4)
Zr1 C1 2.353(4)
Zr1 C16 2.540(4)
Zr1 C13 2.543(4)
Zr1 C17 2.548(4)
Zr1 C15 2.558(4)
Zr1 C18 2.561(4)
Zr1 C14 2.569(4)
Zr1 C11 2.582(4)
Zr1 C12 2.585(4)
Zr1 C19 2.599(4)
Zr1 C20 2.612(4)
Zr1 P1 2.7108(11)
P1 C1 1.786(4)
P1 C51 1.826(5)
P1 C41 1.830(5)
N1 C4 1.132(5)
C1 C2 1.349(6)
C2 C31 1.502(6)
C2 C3 1.510(6)
C3 H3A 0.9700
C3 H3B 0.9700
C3 H3C 0.9700
C4 C5 1.486(6)
C5 C8 1.507(7)
C5 C6 1.529(7)
C5 C7 1.529(8)
C6 H6A 0.9700
C6 H6B 0.9700
C6 H6C 0.9700
C7 H7A 0.9700
C7 H7B 0.9700
C7 H7C 0.9700
C8 H8A 0.9700
C8 H8B 0.9700
C8 H8C 0.9700
C11 C12 1.413(6)
C11 C15 1.426(6)
C11 C21 1.496(6)
C12 C13 1.425(6)
C12 C22 1.502(6)
C13 C14 1.423(6)
C13 C23 1.505(6)
C14 C15 1.410(6)
C14 C24 1.502(6)
C15 C25 1.504(6)
C16 C20 1.421(6)
C16 C17 1.422(6)
C16 C26 1.500(6)
C17 C18 1.414(7)
C17 C27 1.506(6)
C18 C19 1.422(6)
C18 C28 1.487(7)
C19 C20 1.403(6)
C19 C29 1.502(6)
C20 C30 1.504(6)
C21 H21A 0.9700
C21 H21B 0.9700
C21 H21C 0.9700
C22 H22A 0.9700
C22 H22B 0.9700
C22 H22C 0.9700
C23 H23A 0.9700
C23 H23B 0.9700
C23 H23C 0.9700
C24 H24A 0.9700
C24 H24B 0.9700
C24 H24C 0.9700
C25 H25A 0.9700
C25 H25B 0.9700
C25 H25C 0.9700
C26 H26A 0.9700
C26 H26B 0.9700
C26 H26C 0.9700
C27 H27A 0.9700
C27 H27B 0.9700
C27 H27C 0.9700
C28 H28A 0.9700
C28 H28B 0.9700
C28 H28C 0.9700
C29 H29A 0.9700
C29 H29B 0.9700
C29 H29C 0.9700
C30 H30A 0.9700
C30 H30B 0.9700
C30 H30C 0.9700
C31 C36 1.373(7)
C31 C32 1.394(7)
C32 C33 1.379(7)
C32 H32 0.9400
C33 C34 1.388(9)
C33 H33 0.9400
C34 C35 1.377(9)
C34 H34 0.9400
C35 C36 1.392(7)
C35 H35 0.9400
C36 H36 0.9400
C41 C46 1.389(7)
C41 C42 1.392(7)
C42 C43 1.391(7)
C42 H42 0.9400
C43 C44 1.379(9)
C43 H43 0.9400
C44 C45 1.346(9)
C44 H44 0.9400
C45 C46 1.393(8)
C45 H45 0.9400
C46 H46 0.9400
C51 C52 1.386(7)
C51 C56 1.396(7)
C52 C53 1.402(8)
C52 H52 0.9400
C53 C54 1.377(11)
C53 H53 0.9400
C54 C55 1.374(11)
C54 H54 0.9400
C55 C56 1.379(8)
C55 H55 0.9400
C56 H56 0.9400
B1 C61 1.653(6)
B1 C81 1.654(6)
B1 C71 1.654(6)
B1 C91 1.654(6)
C61 C62 1.385(6)
C61 C66 1.395(6)
F62 C62 1.347(5)
C62 C63 1.379(6)
F63 C63 1.345(6)
C63 C64 1.374(8)
F64 C64 1.348(5)
C64 C65 1.364(8)
F65 C65 1.356(6)
C65 C66 1.383(6)
F66 C66 1.343(5)
C71 C76 1.387(6)
C71 C72 1.390(6)
F72 C72 1.352(5)
C72 C73 1.370(6)
F73 C73 1.340(5)
C73 C74 1.382(7)
F74 C74 1.340(5)
C74 C75 1.369(6)
C75 F75 1.341(5)
C75 C76 1.381(6)
F76 C76 1.352(5)
C81 C86 1.388(6)
C81 C82 1.392(6)
F82 C82 1.350(5)
C82 C83 1.382(6)
F83 C83 1.345(6)
C83 C84 1.369(7)
F84 C84 1.347(5)
C84 C85 1.369(8)
F85 C85 1.338(5)
C85 C86 1.393(6)
F86 C86 1.354(5)
C91 C96 1.382(6)
C91 C92 1.396(6)
F92 C92 1.338(6)
C92 C93 1.373(7)
F93 C93 1.349(6)
C93 C94 1.361(9)
F94 C94 1.343(6)
C94 C95 1.375(9)
F95 C95 1.347(6)
C95 C96 1.383(6)
F96 C96 1.358(5)
C99 Cl1 1.720(10)
C99 Cl2 1.726(11)
C99 H99A 0.9800
C99 H99B 0.9800
C99A Cl2A 1.696(16)
C99A Cl1A 1.698(15)
C99A H99C 0.9800
C99A H99D 0.9800

loop_
_geom_torsion_atom_site_label_1
_geom_torsion_atom_site_label_2
_geom_torsion_atom_site_label_3
_geom_torsion_atom_site_label_4
_geom_torsion
N1 Zr1 P1 C1 176.08(17)
C16 Zr1 P1 C1 106.7(2)
C13 Zr1 P1 C1 -59.21(19)
C17 Zr1 P1 C1 61.1(2)
C15 Zr1 P1 C1 -104.51(18)
C18 Zr1 P1 C1 52.79(19)
C14 Zr1 P1 C1 -72.64(18)
C11 Zr1 P1 C1 -119.86(19)
C12 Zr1 P1 C1 -92.1(2)
C19 Zr1 P1 C1 78.66(18)
C20 Zr1 P1 C1 106.54(18)
N1 Zr1 P1 C51 65.1(2)
C1 Zr1 P1 C51 -111.0(3)
C16 Zr1 P1 C51 -4.3(3)
C13 Zr1 P1 C51 -170.2(2)
C17 Zr1 P1 C51 -49.9(3)
C15 Zr1 P1 C51 144.5(2)
C18 Zr1 P1 C51 -58.2(2)
C14 Zr1 P1 C51 176.4(2)
C11 Zr1 P1 C51 129.2(2)
C12 Zr1 P1 C51 156.9(3)
C19 Zr1 P1 C51 -32.3(2)
C20 Zr1 P1 C51 -4.4(2)
N1 Zr1 P1 C41 -89.0(2)
C1 Zr1 P1 C41 94.9(3)
C16 Zr1 P1 C41 -158.4(2)
C13 Zr1 P1 C41 35.7(2)
C17 Zr1 P1 C41 156.0(2)
C15 Zr1 P1 C41 -9.6(2)
C18 Zr1 P1 C41 147.7(2)
C14 Zr1 P1 C41 22.2(2)
C11 Zr1 P1 C41 -25.0(2)
C12 Zr1 P1 C41 2.8(3)
C19 Zr1 P1 C41 173.5(2)
C20 Zr1 P1 C41 -158.6(2)
C1 Zr1 N1 C4 62(9)
C16 Zr1 N1 C4 -166(9)
C13 Zr1 N1 C4 -60(9)
C17 Zr1 N1 C4 -164(8)
C15 Zr1 N1 C4 -31(8)
C18 Zr1 N1 C4 160(8)
C14 Zr1 N1 C4 -26(9)
C11 Zr1 N1 C4 -63(8)
C12 Zr1 N1 C4 -80(9)
C19 Zr1 N1 C4 144(8)
C20 Zr1 N1 C4 163(9)
P1 Zr1 N1 C4 59(8)
C51 P1 C1 C2 -67.6(5)
C41 P1 C1 C2 53.9(5)
Zr1 P1 C1 C2 174.6(5)
C51 P1 C1 Zr1 117.8(2)
C41 P1 C1 Zr1 -120.68(18)
N1 Zr1 C1 C2 -177.1(5)
C16 Zr1 C1 C2 76.2(6)
C13 Zr1 C1 C2 -41.5(6)
C17 Zr1 C1 C2 47.2(6)
C15 Zr1 C1 C2 -95.3(6)
C18 Zr1 C1 C2 58.8(6)
C14 Zr1 C1 C2 -69.6(6)
C11 Zr1 C1 C2 -86.5(6)
C12 Zr1 C1 C2 -46.2(6)
C19 Zr1 C1 C2 91.4(6)
C20 Zr1 C1 C2 103.3(6)
P1 Zr1 C1 C2 -172.6(7)
N1 Zr1 C1 P1 -4.5(2)
C16 Zr1 C1 P1 -111.14(18)
C13 Zr1 C1 P1 131.17(15)
C17 Zr1 C1 P1 -140.18(14)
C15 Zr1 C1 P1 77.34(16)
C18 Zr1 C1 P1 -128.53(17)
C14 Zr1 C1 P1 103.02(16)
C11 Zr1 C1 P1 86.13(19)
C12 Zr1 C1 P1 126.46(15)
C19 Zr1 C1 P1 -95.99(16)
C20 Zr1 C1 P1 -84.07(16)
P1 C1 C2 C31 16.6(7)
Zr1 C1 C2 C31 -173.2(4)
P1 C1 C2 C3 -162.2(4)
Zr1 C1 C2 C3 8.0(8)
Zr1 N1 C4 C5 -126(97)
N1 C4 C5 C8 1(100)
N1 C4 C5 C6 -117(100)
N1 C4 C5 C7 126(100)
N1 Zr1 C11 C12 -146.6(3)
C1 Zr1 C11 C12 98.8(3)
C16 Zr1 C11 C12 -67.9(3)
C13 Zr1 C11 C12 37.1(2)
C17 Zr1 C11 C12 -35.6(3)
C15 Zr1 C11 C12 115.3(4)
C18 Zr1 C11 C12 -24.2(3)
C14 Zr1 C11 C12 77.9(3)
C19 Zr1 C11 C12 -76.8(4)
C20 Zr1 C11 C12 -92.2(3)
P1 Zr1 C11 C12 145.1(2)
N1 Zr1 C11 C15 98.1(3)
C1 Zr1 C11 C15 -16.5(3)
C16 Zr1 C11 C15 176.7(3)
C13 Zr1 C11 C15 -78.3(3)
C17 Zr1 C11 C15 -150.9(2)
C18 Zr1 C11 C15 -139.6(3)
C14 Zr1 C11 C15 -37.5(2)
C12 Zr1 C11 C15 -115.3(4)
C19 Zr1 C11 C15 167.9(3)
C20 Zr1 C11 C15 152.5(2)
P1 Zr1 C11 C15 29.7(3)
N1 Zr1 C11 C21 -25.2(4)
C1 Zr1 C11 C21 -139.8(4)
C16 Zr1 C11 C21 53.4(4)
C13 Zr1 C11 C21 158.4(5)
C17 Zr1 C11 C21 85.8(4)
C15 Zr1 C11 C21 -123.3(5)
C18 Zr1 C11 C21 97.1(4)
C14 Zr1 C11 C21 -160.8(5)
C12 Zr1 C11 C21 121.4(5)
C19 Zr1 C11 C21 44.6(6)
C20 Zr1 C11 C21 29.2(5)
P1 Zr1 C11 C21 -93.5(4)
C15 C11 C12 C13 0.7(4)
C21 C11 C12 C13 169.1(4)
Zr1 C11 C12 C13 -64.8(3)
C15 C11 C12 C22 -162.5(4)
C21 C11 C12 C22 5.8(7)
Zr1 C11 C12 C22 131.9(4)
C15 C11 C12 Zr1 65.5(3)
C21 C11 C12 Zr1 -126.1(4)
N1 Zr1 C12 C11 32.1(3)
C1 Zr1 C12 C11 -106.5(3)
C16 Zr1 C12 C11 113.6(3)
C13 Zr1 C12 C11 -115.3(4)
C17 Zr1 C12 C11 145.8(3)
C15 Zr1 C12 C11 -37.0(2)
C18 Zr1 C12 C11 163.2(2)
C14 Zr1 C12 C11 -77.2(3)
C19 Zr1 C12 C11 140.2(3)
C20 Zr1 C12 C11 106.6(3)
P1 Zr1 C12 C11 -52.5(3)
N1 Zr1 C12 C13 147.4(2)
C1 Zr1 C12 C13 8.8(3)
C16 Zr1 C12 C13 -131.1(3)
C17 Zr1 C12 C13 -98.9(2)
C15 Zr1 C12 C13 78.3(3)
C18 Zr1 C12 C13 -81.5(3)
C14 Zr1 C12 C13 38.0(2)
C11 Zr1 C12 C13 115.3(4)
C19 Zr1 C12 C13 -104.5(3)
C20 Zr1 C12 C13 -138.1(2)
P1 Zr1 C12 C13 62.7(3)
N1 Zr1 C12 C22 -88.8(4)
C1 Zr1 C12 C22 132.7(4)
C16 Zr1 C12 C22 -7.2(4)
C13 Zr1 C12 C22 123.9(5)
C17 Zr1 C12 C22 24.9(4)
C15 Zr1 C12 C22 -157.8(5)
C18 Zr1 C12 C22 42.4(5)
C14 Zr1 C12 C22 161.9(5)
C11 Zr1 C12 C22 -120.9(5)
C19 Zr1 C12 C22 19.4(5)
C20 Zr1 C12 C22 -14.3(5)
P1 Zr1 C12 C22 -173.4(3)
C11 C12 C13 C14 -2.7(4)
C22 C12 C13 C14 159.9(4)
Zr1 C12 C13 C14 -68.6(3)
C11 C12 C13 C23 -169.2(4)
C22 C12 C13 C23 -6.7(7)
Zr1 C12 C13 C23 124.8(4)
C11 C12 C13 Zr1 66.0(3)
C22 C12 C13 Zr1 -131.5(4)
N1 Zr1 C13 C14 72.4(3)
C1 Zr1 C13 C14 -59.8(3)
C16 Zr1 C13 C14 165.2(3)
C17 Zr1 C13 C14 -169.2(3)
C15 Zr1 C13 C14 36.2(2)
C18 Zr1 C13 C14 -140.0(3)
C11 Zr1 C13 C14 76.6(3)
C12 Zr1 C13 C14 113.1(4)
C19 Zr1 C13 C14 -139.7(3)
C20 Zr1 C13 C14 175.6(2)
P1 Zr1 C13 C14 -25.8(3)
N1 Zr1 C13 C12 -40.7(3)
C1 Zr1 C13 C12 -172.9(2)
C16 Zr1 C13 C12 52.1(3)
C17 Zr1 C13 C12 77.7(2)
C15 Zr1 C13 C12 -76.9(3)
C18 Zr1 C13 C12 106.9(2)
C14 Zr1 C13 C12 -113.1(4)
C11 Zr1 C13 C12 -36.5(2)
C19 Zr1 C13 C12 107.2(3)
C20 Zr1 C13 C12 62.5(3)
P1 Zr1 C13 C12 -138.8(2)
N1 Zr1 C13 C23 -164.6(3)
C1 Zr1 C13 C23 63.2(4)
C16 Zr1 C13 C23 -71.8(4)
C17 Zr1 C13 C23 -46.2(4)
C15 Zr1 C13 C23 159.2(4)
C18 Zr1 C13 C23 -17.0(4)
C14 Zr1 C13 C23 123.0(5)
C11 Zr1 C13 C23 -160.4(4)
C12 Zr1 C13 C23 -123.9(5)
C19 Zr1 C13 C23 -16.7(4)
C20 Zr1 C13 C23 -61.4(4)
P1 Zr1 C13 C23 97.2(3)
C12 C13 C14 C15 3.6(4)
C23 C13 C14 C15 170.2(4)
Zr1 C13 C14 C15 -65.5(3)
C12 C13 C14 C24 -162.9(4)
C23 C13 C14 C24 3.7(7)
Zr1 C13 C14 C24 128.1(4)
C12 C13 C14 Zr1 69.1(3)
C23 C13 C14 Zr1 -124.3(4)
N1 Zr1 C14 C15 -7.6(3)
C1 Zr1 C14 C15 -125.6(3)
C16 Zr1 C14 C15 94.4(3)
C13 Zr1 C14 C15 116.0(4)
C17 Zr1 C14 C15 128.3(3)
C18 Zr1 C14 C15 165.8(2)
C11 Zr1 C14 C15 37.8(2)
C12 Zr1 C14 C15 78.0(3)
C19 Zr1 C14 C15 -166.9(3)
C20 Zr1 C14 C15 98.4(9)
P1 Zr1 C14 C15 -86.3(2)
N1 Zr1 C14 C13 -123.6(2)
C1 Zr1 C14 C13 118.4(3)
C16 Zr1 C14 C13 -21.6(4)
C17 Zr1 C14 C13 12.4(3)
C15 Zr1 C14 C13 -116.0(4)
C18 Zr1 C14 C13 49.8(3)
C11 Zr1 C14 C13 -78.1(3)
C12 Zr1 C14 C13 -38.0(2)
C19 Zr1 C14 C13 77.1(4)
C20 Zr1 C14 C13 -17.5(10)
P1 Zr1 C14 C13 157.7(2)
N1 Zr1 C14 C24 114.8(4)
C1 Zr1 C14 C24 -3.2(4)
C16 Zr1 C14 C24 -143.2(4)
C13 Zr1 C14 C24 -121.6(6)
C17 Zr1 C14 C24 -109.2(4)
C15 Zr1 C14 C24 122.4(5)
C18 Zr1 C14 C24 -71.8(5)
C11 Zr1 C14 C24 160.3(5)
C12 Zr1 C14 C24 -159.6(5)
C19 Zr1 C14 C24 -44.5(6)
C20 Zr1 C14 C24 -139.1(8)
P1 Zr1 C14 C24 36.1(4)
C13 C14 C15 C11 -3.1(4)
C24 C14 C15 C11 163.3(4)
Zr1 C14 C15 C11 -68.1(3)
C13 C14 C15 C25 -170.9(4)
C24 C14 C15 C25 -4.4(7)
Zr1 C14 C15 C25 124.2(4)
C13 C14 C15 Zr1 64.9(3)
C24 C14 C15 Zr1 -128.6(4)
C12 C11 C15 C14 1.5(4)
C21 C11 C15 C14 -166.5(4)
Zr1 C11 C15 C14 67.9(3)
C12 C11 C15 C25 169.8(4)
C21 C11 C15 C25 1.7(7)
Zr1 C11 C15 C25 -123.9(4)
C12 C11 C15 Zr1 -66.4(3)
C21 C11 C15 Zr1 125.6(4)
N1 Zr1 C15 C14 172.7(3)
C1 Zr1 C15 C14 53.4(3)
C16 Zr1 C15 C14 -118.0(3)
C13 Zr1 C15 C14 -36.7(2)
C17 Zr1 C15 C14 -73.4(3)
C18 Zr1 C15 C14 -28.0(5)
C11 Zr1 C15 C14 -113.6(4)
C12 Zr1 C15 C14 -77.2(3)
C19 Zr1 C15 C14 118.9(11)
C20 Zr1 C15 C14 -161.6(3)
P1 Zr1 C15 C14 92.8(2)
N1 Zr1 C15 C11 -73.6(3)
C1 Zr1 C15 C11 167.1(3)
C16 Zr1 C15 C11 -4.3(3)
C13 Zr1 C15 C11 77.0(3)
C17 Zr1 C15 C11 40.3(3)
C18 Zr1 C15 C11 85.7(4)
C14 Zr1 C15 C11 113.6(4)
C12 Zr1 C15 C11 36.5(2)
C19 Zr1 C15 C11 -127.5(11)
C20 Zr1 C15 C11 -47.9(4)
P1 Zr1 C15 C11 -153.5(2)
N1 Zr1 C15 C25 47.3(4)
C1 Zr1 C15 C25 -72.0(4)
C16 Zr1 C15 C25 116.6(4)
C13 Zr1 C15 C25 -162.1(5)
C17 Zr1 C15 C25 161.2(4)
C18 Zr1 C15 C25 -153.4(4)
C14 Zr1 C15 C25 -125.5(5)
C11 Zr1 C15 C25 120.9(5)
C12 Zr1 C15 C25 157.4(5)
C19 Zr1 C15 C25 -6.6(14)
C20 Zr1 C15 C25 73.0(5)
P1 Zr1 C15 C25 -32.6(4)
N1 Zr1 C16 C20 -68.6(3)
C1 Zr1 C16 C20 54.6(3)
C13 Zr1 C16 C20 166.8(2)
C17 Zr1 C16 C20 113.1(4)
C15 Zr1 C16 C20 -136.6(2)
C18 Zr1 C16 C20 76.0(3)
C14 Zr1 C16 C20 178.7(2)
C11 Zr1 C16 C20 -139.0(3)
C12 Zr1 C16 C20 -168.2(3)
C19 Zr1 C16 C20 35.8(2)
P1 Zr1 C16 C20 -0.3(3)
N1 Zr1 C16 C17 178.3(3)
C1 Zr1 C16 C17 -58.5(3)
C13 Zr1 C16 C17 53.7(3)
C15 Zr1 C16 C17 110.3(3)
C18 Zr1 C16 C17 -37.1(3)
C14 Zr1 C16 C17 65.6(3)
C11 Zr1 C16 C17 107.9(3)
C12 Zr1 C16 C17 78.7(3)
C19 Zr1 C16 C17 -77.3(3)
C20 Zr1 C16 C17 -113.1(4)
P1 Zr1 C16 C17 -113.4(2)
N1 Zr1 C16 C26 53.8(4)
C1 Zr1 C16 C26 177.0(4)
C13 Zr1 C16 C26 -70.8(4)
C17 Zr1 C16 C26 -124.5(5)
C15 Zr1 C16 C26 -14.3(5)
C18 Zr1 C16 C26 -161.6(5)
C14 Zr1 C16 C26 -58.9(5)
C11 Zr1 C16 C26 -16.6(4)
C12 Zr1 C16 C26 -45.8(4)
C19 Zr1 C16 C26 158.2(5)
C20 Zr1 C16 C26 122.4(5)
P1 Zr1 C16 C26 122.1(4)
C20 C16 C17 C18 -3.0(4)
C26 C16 C17 C18 -170.8(4)
Zr1 C16 C17 C18 67.0(3)
C20 C16 C17 C27 161.1(4)
C26 C16 C17 C27 -6.6(7)
Zr1 C16 C17 C27 -128.8(4)
C20 C16 C17 Zr1 -70.1(3)
C26 C16 C17 Zr1 122.2(4)
N1 Zr1 C17 C18 -116.4(3)
C1 Zr1 C17 C18 21.9(3)
C16 Zr1 C17 C18 -114.6(4)
C13 Zr1 C17 C18 115.8(3)
C15 Zr1 C17 C18 144.5(3)
C14 Zr1 C17 C18 109.2(3)
C11 Zr1 C17 C18 165.7(2)
C12 Zr1 C17 C18 147.6(3)
C19 Zr1 C17 C18 -37.4(2)
C20 Zr1 C17 C18 -76.9(3)
P1 Zr1 C17 C18 -15.2(3)
N1 Zr1 C17 C16 -1.9(3)
C1 Zr1 C17 C16 136.5(3)
C13 Zr1 C17 C16 -129.7(3)
C15 Zr1 C17 C16 -100.9(3)
C18 Zr1 C17 C16 114.6(4)
C14 Zr1 C17 C16 -136.3(2)
C11 Zr1 C17 C16 -79.7(3)
C12 Zr1 C17 C16 -97.8(3)
C19 Zr1 C17 C16 77.2(3)
C20 Zr1 C17 C16 37.7(2)
P1 Zr1 C17 C16 99.3(3)
N1 Zr1 C17 C27 122.7(4)
C1 Zr1 C17 C27 -99.0(5)
C16 Zr1 C17 C27 124.6(6)
C13 Zr1 C17 C27 -5.1(5)
C15 Zr1 C17 C27 23.7(5)
C18 Zr1 C17 C27 -120.9(6)
C14 Zr1 C17 C27 -11.7(5)
C11 Zr1 C17 C27 44.8(5)
C12 Zr1 C17 C27 26.8(5)
C19 Zr1 C17 C27 -158.3(5)
C20 Zr1 C17 C27 162.3(5)
P1 Zr1 C17 C27 -136.1(4)
C16 C17 C18 C19 1.9(4)
C27 C17 C18 C19 -163.0(4)
Zr1 C17 C18 C19 68.3(3)
C16 C17 C18 C28 167.9(4)
C27 C17 C18 C28 3.0(7)
Zr1 C17 C18 C28 -125.7(4)
C16 C17 C18 Zr1 -66.4(3)
C27 C17 C18 Zr1 128.7(4)
N1 Zr1 C18 C17 81.5(3)
C1 Zr1 C18 C17 -159.0(3)
C16 Zr1 C18 C17 37.4(2)
C13 Zr1 C18 C17 -66.4(3)
C15 Zr1 C18 C17 -73.5(4)
C14 Zr1 C18 C17 -91.0(3)
C11 Zr1 C18 C17 -20.7(4)
C12 Zr1 C18 C17 -33.9(3)
C19 Zr1 C18 C17 113.9(4)
C20 Zr1 C18 C17 77.8(3)
P1 Zr1 C18 C17 169.2(2)
N1 Zr1 C18 C19 -32.4(3)
C1 Zr1 C18 C19 87.0(3)
C16 Zr1 C18 C19 -76.5(3)
C13 Zr1 C18 C19 179.7(3)
C17 Zr1 C18 C19 -113.9(4)
C15 Zr1 C18 C19 172.6(3)
C14 Zr1 C18 C19 155.1(2)
C11 Zr1 C18 C19 -134.7(3)
C12 Zr1 C18 C19 -147.8(3)
C20 Zr1 C18 C19 -36.2(2)
P1 Zr1 C18 C19 55.3(3)
N1 Zr1 C18 C28 -156.0(4)
C1 Zr1 C18 C28 -36.5(5)
C16 Zr1 C18 C28 159.9(5)
C13 Zr1 C18 C28 56.1(5)
C17 Zr1 C18 C28 122.5(6)
C15 Zr1 C18 C28 49.0(6)
C14 Zr1 C18 C28 31.5(5)
C11 Zr1 C18 C28 101.8(5)
C12 Zr1 C18 C28 88.6(5)
C19 Zr1 C18 C28 -123.6(6)
C20 Zr1 C18 C28 -159.7(5)
P1 Zr1 C18 C28 -68.3(5)
C17 C18 C19 C20 0.0(4)
C28 C18 C19 C20 -166.1(4)
Zr1 C18 C19 C20 66.9(3)
C17 C18 C19 C29 166.0(4)
C28 C18 C19 C29 -0.1(7)
Zr1 C18 C19 C29 -127.1(4)
C17 C18 C19 Zr1 -66.9(3)
C28 C18 C19 Zr1 127.0(4)
N1 Zr1 C19 C20 38.3(3)
C1 Zr1 C19 C20 157.8(3)
C16 Zr1 C19 C20 -36.7(2)
C13 Zr1 C19 C20 -115.7(3)
C17 Zr1 C19 C20 -77.7(3)
C15 Zr1 C19 C20 91.3(12)
C18 Zr1 C19 C20 -115.3(4)
C14 Zr1 C19 C20 -161.1(3)
C11 Zr1 C19 C20 -25.7(4)
C12 Zr1 C19 C20 -70.8(3)
P1 Zr1 C19 C20 117.4(2)
N1 Zr1 C19 C18 153.6(3)
C1 Zr1 C19 C18 -86.9(3)
C16 Zr1 C19 C18 78.6(3)
C13 Zr1 C19 C18 -0.4(3)
C17 Zr1 C19 C18 37.6(3)
C15 Zr1 C19 C18 -153.4(11)
C14 Zr1 C19 C18 -45.8(4)
C11 Zr1 C19 C18 89.6(4)
C12 Zr1 C19 C18 44.5(3)
C20 Zr1 C19 C18 115.3(4)
P1 Zr1 C19 C18 -127.3(3)
N1 Zr1 C19 C29 -87.3(4)
C1 Zr1 C19 C29 32.1(4)
C16 Zr1 C19 C29 -162.3(5)
C13 Zr1 C19 C29 118.6(4)
C17 Zr1 C19 C29 156.6(5)
C15 Zr1 C19 C29 -34.4(14)
C18 Zr1 C19 C29 119.0(5)
C14 Zr1 C19 C29 73.2(5)
C11 Zr1 C19 C29 -151.4(4)
C12 Zr1 C19 C29 163.5(4)
C20 Zr1 C19 C29 -125.7(6)
P1 Zr1 C19 C29 -8.3(4)
C18 C19 C20 C16 -1.9(4)
C29 C19 C20 C16 -167.2(4)
Zr1 C19 C20 C16 63.4(3)
C18 C19 C20 C30 166.1(4)
C29 C19 C20 C30 0.7(7)
Zr1 C19 C20 C30 -128.6(4)
C18 C19 C20 Zr1 -65.3(3)
C29 C19 C20 Zr1 129.3(4)
C17 C16 C20 C19 3.1(4)
C26 C16 C20 C19 171.3(4)
Zr1 C16 C20 C19 -65.2(3)
C17 C16 C20 C30 -165.2(4)
C26 C16 C20 C30 3.1(7)
Zr1 C16 C20 C30 126.6(4)
C17 C16 C20 Zr1 68.2(3)
C26 C16 C20 Zr1 -123.6(4)
N1 Zr1 C20 C19 -139.6(3)
C1 Zr1 C20 C19 -23.1(3)
C16 Zr1 C20 C19 116.1(4)
C13 Zr1 C20 C19 97.0(3)
C17 Zr1 C20 C19 77.8(3)
C15 Zr1 C20 C19 -166.2(3)
C18 Zr1 C20 C19 37.1(2)
C14 Zr1 C20 C19 111.0(8)
C11 Zr1 C20 C19 166.0(2)
C12 Zr1 C20 C19 129.4(2)
P1 Zr1 C20 C19 -64.1(2)
N1 Zr1 C20 C16 104.3(3)
C1 Zr1 C20 C16 -139.2(3)
C13 Zr1 C20 C16 -19.1(4)
C17 Zr1 C20 C16 -38.3(3)
C15 Zr1 C20 C16 77.7(3)
C18 Zr1 C20 C16 -79.0(3)
C14 Zr1 C20 C16 -5.1(10)
C11 Zr1 C20 C16 49.8(3)
C12 Zr1 C20 C16 13.3(3)
C19 Zr1 C20 C16 -116.1(4)
P1 Zr1 C20 C16 179.8(2)
N1 Zr1 C20 C30 -15.5(4)
C1 Zr1 C20 C30 101.1(4)
C16 Zr1 C20 C30 -119.8(5)
C13 Zr1 C20 C30 -138.8(4)
C17 Zr1 C20 C30 -158.0(5)
C15 Zr1 C20 C30 -42.1(5)
C18 Zr1 C20 C30 161.2(5)
C14 Zr1 C20 C30 -124.8(8)
C11 Zr1 C20 C30 -69.9(4)
C12 Zr1 C20 C30 -106.4(4)
C19 Zr1 C20 C30 124.1(5)
P1 Zr1 C20 C30 60.0(4)
C1 C2 C31 C36 54.4(7)
C3 C2 C31 C36 -126.7(5)
C1 C2 C31 C32 -129.5(5)
C3 C2 C31 C32 49.4(6)
C36 C31 C32 C33 -1.7(8)
C2 C31 C32 C33 -177.9(5)
C31 C32 C33 C34 1.6(10)
C32 C33 C34 C35 -1.5(11)
C33 C34 C35 C36 1.4(11)
C32 C31 C36 C35 1.6(9)
C2 C31 C36 C35 177.9(5)
C34 C35 C36 C31 -1.5(10)
C1 P1 C41 C46 166.6(4)
C51 P1 C41 C46 -59.5(5)
Zr1 P1 C41 C46 100.1(4)
C1 P1 C41 C42 -11.8(5)
C51 P1 C41 C42 122.2(4)
Zr1 P1 C41 C42 -78.2(4)
C46 C41 C42 C43 -2.6(8)
P1 C41 C42 C43 175.7(4)
C41 C42 C43 C44 0.8(8)
C42 C43 C44 C45 1.4(10)
C43 C44 C45 C46 -1.8(10)
C42 C41 C46 C45 2.2(8)
P1 C41 C46 C45 -176.2(5)
C44 C45 C46 C41 -0.1(10)
C1 P1 C51 C52 -107.1(5)
C41 P1 C51 C52 126.9(4)
Zr1 P1 C51 C52 -32.2(5)
C1 P1 C51 C56 76.7(5)
C41 P1 C51 C56 -49.3(5)
Zr1 P1 C51 C56 151.7(4)
C56 C51 C52 C53 -3.5(9)
P1 C51 C52 C53 -179.8(5)
C51 C52 C53 C54 0.0(11)
C52 C53 C54 C55 2.5(12)
C53 C54 C55 C56 -1.5(13)
C54 C55 C56 C51 -2.1(11)
C52 C51 C56 C55 4.5(9)
P1 C51 C56 C55 -179.4(5)
C81 B1 C61 C62 69.8(4)
C71 B1 C61 C62 -167.6(4)
C91 B1 C61 C62 -52.4(5)
C81 B1 C61 C66 -99.1(4)
C71 B1 C61 C66 23.4(6)
C91 B1 C61 C66 138.7(4)
C66 C61 C62 F62 178.1(4)
B1 C61 C62 F62 7.8(6)
C66 C61 C62 C63 -0.5(6)
B1 C61 C62 C63 -170.8(4)
F62 C62 C63 F63 1.5(6)
C61 C62 C63 F63 -179.8(4)
F62 C62 C63 C64 -177.5(4)
C61 C62 C63 C64 1.2(7)
F63 C63 C64 F64 0.0(6)
C62 C63 C64 F64 179.0(4)
F63 C63 C64 C65 -179.7(4)
C62 C63 C64 C65 -0.7(6)
F64 C64 C65 F65 -1.7(7)
C63 C64 C65 F65 178.0(4)
F64 C64 C65 C66 179.9(4)
C63 C64 C65 C66 -0.4(7)
F65 C65 C66 F66 0.9(6)
C64 C65 C66 F66 179.4(4)
F65 C65 C66 C61 -177.3(4)
C64 C65 C66 C61 1.2(7)
C62 C61 C66 F66 -178.8(4)
B1 C61 C66 F66 -9.3(6)
C62 C61 C66 C65 -0.7(6)
B1 C61 C66 C65 168.9(4)
C61 B1 C71 C76 -136.4(4)
C81 B1 C71 C76 -21.7(6)
C91 B1 C71 C76 100.6(4)
C61 B1 C71 C72 53.4(5)
C81 B1 C71 C72 168.1(4)
C91 B1 C71 C72 -69.6(5)
C76 C71 C72 F72 -178.8(4)
B1 C71 C72 F72 -7.4(6)
C76 C71 C72 C73 2.1(6)
B1 C71 C72 C73 173.5(4)
F72 C72 C73 F73 -0.1(7)
C71 C72 C73 F73 179.0(4)
F72 C72 C73 C74 178.3(4)
C71 C72 C73 C74 -2.5(7)
F73 C73 C74 F74 0.2(7)
C72 C73 C74 F74 -178.3(4)
F73 C73 C74 C75 179.2(4)
C72 C73 C74 C75 0.7(7)
F74 C74 C75 F75 0.1(7)
C73 C74 C75 F75 -178.8(4)
F74 C74 C75 C76 -179.8(4)
C73 C74 C75 C76 1.3(7)
F75 C75 C76 F76 -0.2(6)
C74 C75 C76 F76 179.7(4)
F75 C75 C76 C71 178.4(4)
C74 C75 C76 C71 -1.7(7)
C72 C71 C76 F76 178.6(4)
B1 C71 C76 F76 7.8(6)
C72 C71 C76 C75 0.1(6)
B1 C71 C76 C75 -170.7(4)
C61 B1 C81 C86 -102.8(5)
C71 B1 C81 C86 135.0(4)
C91 B1 C81 C86 19.9(6)
C61 B1 C81 C82 68.1(4)
C71 B1 C81 C82 -54.1(5)
C91 B1 C81 C82 -169.2(4)
C86 C81 C82 F82 177.6(4)
B1 C81 C82 F82 5.5(6)
C86 C81 C82 C83 -2.6(6)
B1 C81 C82 C83 -174.8(4)
F82 C82 C83 F83 -0.2(6)
C81 C82 C83 F83 -179.9(4)
F82 C82 C83 C84 -179.0(4)
C81 C82 C83 C84 1.3(7)
F83 C83 C84 F84 2.4(7)
C82 C83 C84 F84 -178.8(4)
F83 C83 C84 C85 -178.3(4)
C82 C83 C84 C85 0.5(7)
F84 C84 C85 F85 -1.1(7)
C83 C84 C85 F85 179.6(4)
F84 C84 C85 C86 178.7(4)
C83 C84 C85 C86 -0.5(7)
C82 C81 C86 F86 -177.0(4)
B1 C81 C86 F86 -5.6(7)
C82 C81 C86 C85 2.5(6)
B1 C81 C86 C85 174.0(4)
F85 C85 C86 F86 -1.7(6)
C84 C85 C86 F86 178.5(4)
F85 C85 C86 C81 178.7(4)
C84 C85 C86 C81 -1.1(7)
C61 B1 C91 C96 -20.8(6)
C81 B1 C91 C96 -135.5(4)
C71 B1 C91 C96 101.8(5)
C61 B1 C91 C92 166.0(4)
C81 B1 C91 C92 51.2(5)
C71 B1 C91 C92 -71.5(5)
C96 C91 C92 F92 -177.6(4)
B1 C91 C92 F92 -3.5(6)
C96 C91 C92 C93 3.0(7)
B1 C91 C92 C93 177.2(4)
F92 C92 C93 F93 -0.7(7)
C91 C92 C93 F93 178.7(4)
F92 C92 C93 C94 178.4(5)
C91 C92 C93 C94 -2.2(8)
F93 C93 C94 F94 -0.5(9)
C92 C93 C94 F94 -179.7(5)
F93 C93 C94 C95 179.7(5)
C92 C93 C94 C95 0.6(9)
F94 C94 C95 F95 1.0(9)
C93 C94 C95 F95 -179.3(5)
F94 C94 C95 C96 -179.8(5)
C93 C94 C95 C96 -0.1(9)
C92 C91 C96 F96 177.8(4)
B1 C91 C96 F96 4.2(7)
C92 C91 C96 C95 -2.5(7)
B1 C91 C96 C95 -176.2(5)
F95 C95 C96 F96 0.0(7)
C94 C95 C96 F96 -179.1(5)
F95 C95 C96 C91 -179.6(5)
C94 C95 C96 C91 1.2(8)
